data_7051409
_journal_name_full 'New Journal of Chemistry'
_journal_paper_doi 10.1039/a809433k
_journal_year 1999
_chemical_formula_sum 'C78 H90 F24 N10 O22 P4'
_chemical_formula_weight 2099.48
_space_group_IT_number 15
_symmetry_cell_setting monoclinic
_symmetry_space_group_name_Hall '-C 2yc'
_symmetry_space_group_name_H-M 'C 1 2/c 1'
_cell_angle_alpha 90.00
_cell_angle_beta 107.096(10)
_cell_angle_gamma 90.00
_cell_formula_units_Z 4
_cell_length_a 28.925(3)
_cell_length_b 13.5810(13)
_cell_length_c 24.8718(14)
_cell_measurement_temperature 193(2)
_cell_volume 9338.8(14)
_diffrn_ambient_temperature 193(2)
_exptl_crystal_density_diffrn 1.493
_refine_ls_R_factor_obs 0.1274
_refine_ls_wR_factor_obs 0.3379
_cod_depositor_comments
;
The following automatic conversions were performed:
'_symmetry_cell_setting' value 'Monoclinic' changed to 'monoclinic'
according to '/home/saulius/struct/CIF-dictionaries/cif_core.dic'
dictionary named 'cif_core.dic' version 2.4.1 from 2010-06-29.

Automatic conversion script
Id: cif_fix_enum 1527 2010-12-29 10:47:43Z saulius 
;
_cod_original_sg_symbol_H-M 'C 2/c'
_cod_database_code 7051409

loop_
_symmetry_equiv_pos_as_xyz
'x, y, z'
'-x, y, -z+1/2'
'x+1/2, y+1/2, z'
'-x+1/2, y+1/2, -z+1/2'
'-x, -y, -z'
'x, -y, z-1/2'
'-x+1/2, -y+1/2, -z'
'x+1/2, -y+1/2, z-1/2'

loop_
_atom_site_aniso_label
_atom_site_aniso_U_11
_atom_site_aniso_U_22
_atom_site_aniso_U_33
_atom_site_aniso_U_23
_atom_site_aniso_U_13
_atom_site_aniso_U_12
O1 0.074(4) 0.053(3) 0.045(3) 0.001(2) 0.027(3) 0.004(3)
C2 0.079(5) 0.048(4) 0.043(4) 0.000(3) 0.025(4) 0.006(4)
C3 0.085(6) 0.038(4) 0.051(4) -0.001(3) 0.022(4) -0.007(4)
O4 0.069(3) 0.045(3) 0.054(3) -0.003(2) 0.016(2) -0.001(2)
C5 0.071(6) 0.075(6) 0.065(5) -0.013(4) 0.014(4) -0.001(5)
C6 0.073(6) 0.084(6) 0.054(5) -0.004(4) 0.004(4) 0.010(5)
O7 0.072(4) 0.067(3) 0.060(3) 0.002(3) 0.017(3) 0.015(3)
C8 0.079(6) 0.067(5) 0.066(5) 0.007(4) 0.025(4) 0.021(4)
C9 0.116(10) 0.101(9) 0.111(10) -0.034(8) 0.001(8) 0.049(8)
O10 0.080(8) 0.045(6) 0.061(7) -0.001(5) 0.011(6) -0.006(5)
C11 0.072(11) 0.054(9) 0.080(11) -0.005(8) 0.036(9) 0.007(8)
C12 0.084(12) 0.043(9) 0.063(11) 0.015(8) 0.005(9) -0.005(8)
O13 0.073(7) 0.048(6) 0.077(7) 0.016(5) 0.024(6) 0.005(5)
C14 0.051(9) 0.020(6) 0.068(10) 0.000(6) 0.016(8) 0.000(6)
C15 0.080(14) 0.021(9) 0.065(13) 0.014(8) 0.023(10) 0.000(8)
C16 0.073(13) 0.044(11) 0.043(12) 0.008(8) 0.025(12) -0.010(9)
C17 0.080(13) 0.022(8) 0.038(10) -0.011(6) 0.030(9) -0.005(8)
C18 0.078(12) 0.034(8) 0.080(13) -0.004(8) 0.020(10) 0.002(7)
C19 0.061(9) 0.037(7) 0.059(9) -0.002(6) 0.020(7) -0.002(7)
O20 0.080(9) 0.034(7) 0.060(8) -0.012(6) 0.019(7) -0.001(6)
C21 0.127(18) 0.045(9) 0.060(10) 0.005(8) 0.022(11) 0.010(10)
C22 0.078(12) 0.046(9) 0.121(16) -0.008(9) 0.036(12) 0.004(8)
O23 0.075(8) 0.030(5) 0.118(10) 0.002(6) 0.030(8) 0.004(5)
C24 0.071(5) 0.034(3) 0.052(4) 0.002(3) 0.032(4) -0.005(3)
C25 0.080(5) 0.026(3) 0.047(4) 0.002(3) 0.031(4) 0.002(3)
C26 0.084(6) 0.035(4) 0.042(4) -0.001(3) 0.033(4) 0.006(3)
N41 0.074(4) 0.038(3) 0.048(3) -0.002(2) 0.026(3) -0.009(3)
C42 0.082(6) 0.048(4) 0.038(4) -0.007(3) 0.022(4) -0.018(4)
C43 0.068(5) 0.034(4) 0.038(4) -0.001(3) 0.015(3) -0.010(3)
C44 0.062(4) 0.022(3) 0.039(3) -0.001(2) 0.016(3) -0.002(3)
C45 0.076(5) 0.030(4) 0.043(4) 0.001(3) 0.018(4) 0.003(3)
C46 0.064(5) 0.037(4) 0.045(4) -0.005(3) 0.014(3) 0.000(3)
C47 0.078(6) 0.059(5) 0.038(4) 0.000(3) 0.021(4) -0.005(4)
C48 0.072(5) 0.050(4) 0.043(4) 0.001(3) 0.011(4) 0.015(4)
C49 0.074(5) 0.063(5) 0.056(4) -0.009(4) 0.032(4) -0.015(4)
C50 0.051(4) 0.058(4) 0.047(4) -0.003(3) 0.025(3) -0.002(3)
C51 0.056(5) 0.089(6) 0.037(4) -0.007(4) 0.017(3) -0.002(4)
C52 0.064(5) 0.070(5) 0.044(4) 0.001(4) 0.015(3) 0.012(4)
C53 0.059(4) 0.064(5) 0.039(4) 0.005(3) 0.024(3) 0.018(4)
C54 0.061(5) 0.057(5) 0.042(4) -0.006(3) 0.021(3) 0.007(4)
C55 0.058(4) 0.065(5) 0.038(4) 0.003(3) 0.021(3) 0.004(4)
C56 0.078(6) 0.062(5) 0.052(4) 0.005(4) 0.023(4) 0.029(4)
N57 0.081(5) 0.042(3) 0.045(3) 0.001(2) 0.020(3) 0.012(3)
C58 0.084(6) 0.045(4) 0.032(4) -0.004(3) 0.013(4) 0.012(4)
C59 0.088(6) 0.025(3) 0.030(3) -0.002(2) 0.010(3) 0.004(3)
C60 0.079(5) 0.022(3) 0.030(3) 0.000(2) 0.010(3) 0.006(3)
C61 0.087(6) 0.026(3) 0.037(4) 0.004(3) 0.010(4) 0.006(3)
C62 0.079(6) 0.036(4) 0.048(4) -0.001(3) 0.012(4) 0.011(4)
C63 0.084(6) 0.042(4) 0.028(3) -0.004(3) 0.004(4) 0.004(4)
C64 0.083(6) 0.044(4) 0.033(4) 0.002(3) 0.009(4) 0.005(4)
P10 0.113(2) 0.0638(14) 0.0484(12) -0.0117(10) 0.0266(12) -0.0015(13)
F11 0.094(8) 0.172(12) 0.064(6) -0.064(6) 0.011(5) -0.022(8)
F12 0.198(13) 0.126(9) 0.048(5) -0.004(5) 0.058(6) -0.023(9)
F13 0.386(31) 0.095(9) 0.159(14) 0.027(9) 0.096(17) 0.140(14)
F14 0.195(14) 0.100(8) 0.054(6) -0.001(5) 0.036(7) -0.059(9)
F15 0.187(18) 0.189(17) 0.379(31) 0.099(21) 0.146(21) 0.129(15)
F16 0.141(10) 0.176(12) 0.048(5) -0.010(6) 0.010(5) -0.044(9)
P20 0.077(2) 0.0731(15) 0.0549(13) 0.0105(10) 0.0183(11) 0.0140(12)
F22 0.081(7) 0.185(14) 0.083(7) 0.002(8) 0.029(5) 0.063(9)
F23 0.172(15) 0.080(8) 0.175(14) 0.040(8) -0.009(11) -0.050(9)
F24 0.079(7) 0.149(11) 0.094(7) -0.054(7) -0.015(5) 0.048(7)
F25 0.216(17) 0.083(8) 0.137(11) 0.007(7) 0.078(11) -0.052(10)
C71 0.156(15) 0.189(17) 0.113(11) 0.027(12) 0.052(10) 0.046(13)
N72 0.149(12) 0.126(10) 0.176(14) 0.021(9) 0.095(11) 0.044(9)
O73 0.147(10) 0.183(12) 0.218(13) 0.029(9) 0.075(10) 0.043(9)
O74 0.264(15) 0.126(9) 0.264(15) -0.003(9) 0.169(13) 0.053(9)

loop_
_atom_site_label
_atom_site_type_symbol
_atom_site_fract_x
_atom_site_fract_y
_atom_site_fract_z
_atom_site_U_iso_or_equiv
_atom_site_thermal_displace_type
_atom_site_occupancy
_atom_site_calc_flag
_atom_site_refinement_flags
_atom_site_disorder_group
O1 O 0.4051(2) 0.7362(4) 0.1824(2) 0.0555(13) Uani 1 d . .
C2 C 0.3948(3) 0.7364(5) 0.1224(3) 0.055(2) Uani 1 d . .
H2A H 0.4057(3) 0.6740(5) 0.1096(3) 0.066 Uiso 1 calc R .
H2B H 0.4118(3) 0.7916(5) 0.1105(3) 0.066 Uiso 1 calc R .
C3 C 0.3411(3) 0.7477(5) 0.0975(3) 0.057(2) Uani 1 d . .
H3A H 0.3317(3) 0.7319(5) 0.0568(3) 0.069 Uiso 1 calc R .
H3B H 0.3240(3) 0.7020(5) 0.1161(3) 0.069 Uiso 1 calc R .
O4 O 0.3286(2) 0.8465(3) 0.1055(2) 0.0567(13) Uani 1 d . .
C5 C 0.2778(3) 0.8617(7) 0.0853(4) 0.072(2) Uani 1 d . .
H5A H 0.2617(3) 0.8257(7) 0.1094(4) 0.086 Uiso 1 calc R .
H5B H 0.2654(3) 0.8356(7) 0.0465(4) 0.086 Uiso 1 calc R .
C6 C 0.2663(3) 0.9689(7) 0.0855(3) 0.074(2) Uani 1 d . .
H6A H 0.2843(3) 1.0058(7) 0.0638(3) 0.088 Uiso 1 calc R .
H6B H 0.2313(3) 0.9794(7) 0.0675(3) 0.088 Uiso 1 calc R .
O7 O 0.2796(2) 1.0042(4) 0.1425(2) 0.067(2) Uani 1 d . .
C8 C 0.2614(3) 1.1021(6) 0.1428(4) 0.070(2) Uani 1 d . .
H8A H 0.2670(3) 1.1398(6) 0.1112(4) 0.083 Uiso 1 calc R .
H8B H 0.2261(3) 1.0995(6) 0.1371(4) 0.083 Uiso 1 calc R .
C9 C 0.2840(5) 1.1511(10) 0.1939(6) 0.116(5) Uani 1 d . .
H9A H 0.2643(5) 1.2086(10) 0.1922(6) 0.139 Uiso 0.50 d PR 1
H9B H 0.3138(5) 1.1745(10) 0.1892(6) 0.139 Uiso 0.50 d PR 1
H9C H 0.2695(5) 1.1276(10) 0.2217(6) 0.139 Uiso 0.50 d PR 2
H9D H 0.2750(5) 1.2191(10) 0.1874(6) 0.139 Uiso 0.50 d PR 2
O10 O 0.2948(4) 1.1293(7) 0.2414(5) 0.064(3) Uani 0.50 d P -1
C11 C 0.3079(6) 1.2037(12) 0.2858(7) 0.066(4) Uani 0.50 d P -1
H11A H 0.2937(6) 1.1842(12) 0.3160(7) 0.079 Uiso 0.50 calc PR -1
H11B H 0.2928(6) 1.2669(12) 0.2701(7) 0.079 Uiso 0.50 calc PR -1
C12 C 0.3608(7) 1.2205(12) 0.3116(8) 0.067(5) Uani 0.50 d P -1
H12A H 0.3662(7) 1.2701(12) 0.3420(8) 0.080 Uiso 0.50 calc PR -1
H12B H 0.3768(7) 1.1585(12) 0.3279(8) 0.080 Uiso 0.50 calc PR -1
O13 O 0.3794(3) 1.2536(5) 0.2699(4) 0.066(3) Uani 0.50 d PD -1
C14 C 0.4256(3) 1.2448(3) 0.2700(3) 0.047(3) Uani 0.50 d PD -1
C15 C 0.4371(4) 1.2453(5) 0.2189(4) 0.055(6) Uani 0.50 d PD -1
H15A H 0.4121(4) 1.2519(5) 0.1844(4) 0.066 Uiso 0.50 calc PR -1
C16 C 0.4854(3) 1.2362(6) 0.2188(5) 0.052(6) Uani 0.50 d PD -1
H16A H 0.4931(3) 1.2365(6) 0.1842(5) 0.062 Uiso 0.50 calc PR -1
C17 C 0.5223(4) 1.2264(4) 0.2699(4) 0.044(5) Uani 0.50 d PD -1
C18 C 0.5109(4) 1.2259(6) 0.3210(4) 0.065(4) Uani 0.50 d PD -1
H18A H 0.5358(4) 1.2193(6) 0.3555(4) 0.078 Uiso 0.50 calc PR -1
C19 C 0.4625(3) 1.2351(6) 0.3210(3) 0.052(4) Uani 0.50 d PD -1
H19A H 0.4548(3) 1.2347(6) 0.3556(3) 0.062 Uiso 0.50 calc PR -1
O20 O 0.5684(5) 1.2177(6) 0.2697(6) 0.058(4) Uani 0.50 d PD -1
C21 C 0.6082(8) 1.2272(12) 0.3193(7) 0.079(6) Uani 0.50 d P -1
H21A H 0.6097(8) 1.1675(12) 0.3425(7) 0.094 Uiso 0.50 calc PR -1
H21B H 0.6021(8) 1.2840(12) 0.3411(7) 0.094 Uiso 0.50 calc PR -1
C22 C 0.6554(7) 1.2408(12) 0.3098(10) 0.080(5) Uani 0.50 d P -1
H22A H 0.6803(7) 1.2533(12) 0.3462(10) 0.096 Uiso 0.50 calc PR -1
H22B H 0.6543(7) 1.2987(12) 0.2853(10) 0.096 Uiso 0.50 calc PR -1
O23 O 0.6687(4) 1.1521(7) 0.2831(6) 0.074(3) Uani 0.50 d P -1
C24 C 0.4613(3) 0.7328(5) 0.2714(3) 0.049(2) Uani 1 d . .
H24A H 0.4347(3) 0.7329(5) 0.2865(3) 0.059 Uiso 1 calc R .
C25 C 0.4526(3) 0.7328(5) 0.2142(3) 0.049(2) Uani 1 d . .
C26 C 0.4917(3) 0.7326(5) 0.1920(3) 0.051(2) Uani 1 d . .
H26A H 0.4864(3) 0.7323(5) 0.1525(3) 0.061 Uiso 1 calc R .
N41 N 0.6078(2) 0.9661(4) 0.2193(2) 0.052(2) Uani 1 d . .
C42 C 0.5657(3) 0.9739(5) 0.1764(3) 0.055(2) Uani 1 d . .
H42A H 0.5667(3) 0.9721(5) 0.1386(3) 0.066 Uiso 1 calc R .
C43 C 0.5222(3) 0.9843(5) 0.1872(3) 0.047(2) Uani 1 d . .
C44 C 0.5219(2) 0.9859(4) 0.2432(3) 0.041(2) Uani 1 d . .
C45 C 0.5664(3) 0.9838(5) 0.2881(3) 0.050(2) Uani 1 d . .
C46 C 0.6090(3) 0.9738(5) 0.2737(3) 0.049(2) Uani 1 d . .
H46A H 0.6391(3) 0.9724(5) 0.3023(3) 0.059 Uiso 1 calc R .
C47 C 0.4768(3) 0.9880(6) 0.1426(3) 0.057(2) Uani 1 d . .
H47A H 0.4769(3) 0.9900(6) 0.1044(3) 0.069 Uiso 1 calc R .
C48 C 0.5649(3) 0.9885(5) 0.3450(3) 0.056(2) Uani 1 d . .
H48A H 0.5943(3) 0.9921(5) 0.3746(3) 0.067 Uiso 1 calc R .
C49 C 0.6539(3) 0.9433(6) 0.2061(3) 0.061(2) Uani 1 d . .
H49A H 0.6818(3) 0.9717(6) 0.2352(3) 0.073 Uiso 1 calc R .
H49B H 0.6532(3) 0.9719(6) 0.1692(3) 0.073 Uiso 1 calc R .
C50 C 0.6589(3) 0.8334(5) 0.2045(3) 0.050(2) Uani 1 d . .
C51 C 0.6801(3) 0.7815(7) 0.2536(3) 0.060(2) Uani 1 d . .
H51A H 0.6945(3) 0.8165(7) 0.2875(3) 0.072 Uiso 1 calc R .
C52 C 0.6807(3) 0.6793(6) 0.2543(3) 0.059(2) Uani 1 d . .
H52A H 0.6956(3) 0.6444(6) 0.2880(3) 0.071 Uiso 1 calc R .
C53 C 0.6590(3) 0.6292(6) 0.2047(3) 0.052(2) Uani 1 d . .
C54 C 0.6394(3) 0.6797(5) 0.1551(3) 0.052(2) Uani 1 d . .
H54A H 0.6260(3) 0.6444(5) 0.1211(3) 0.063 Uiso 1 calc R .
C55 C 0.6394(3) 0.7820(6) 0.1547(3) 0.052(2) Uani 1 d . .
H55A H 0.6261(3) 0.8167(6) 0.1204(3) 0.063 Uiso 1 calc R .
C56 C 0.6537(3) 0.5190(6) 0.2059(3) 0.063(2) Uani 1 d . .
H56A H 0.6526(3) 0.4908(6) 0.1688(3) 0.076 Uiso 1 calc R .
H56B H 0.6817(3) 0.4901(6) 0.2346(3) 0.076 Uiso 1 calc R .
N57 N 0.6077(2) 0.4952(4) 0.2196(2) 0.055(2) Uani 1 d . .
C58 C 0.5664(3) 0.4898(5) 0.1761(3) 0.054(2) Uani 1 d . .
H58A H 0.5677(3) 0.4910(5) 0.1384(3) 0.065 Uiso 1 calc R .
C59 C 0.5225(3) 0.4826(4) 0.1872(3) 0.049(2) Uani 1 d . .
C60 C 0.5222(3) 0.4809(4) 0.2434(3) 0.045(2) Uani 1 d . .
C61 C 0.5665(3) 0.4822(5) 0.2882(3) 0.052(2) Uani 1 d . .
C62 C 0.6084(3) 0.4902(5) 0.2734(3) 0.056(2) Uani 1 d . .
H62A H 0.6385(3) 0.4921(5) 0.3020(3) 0.067 Uiso 1 calc R .
C63 C 0.4763(3) 0.4792(5) 0.1427(3) 0.054(2) Uani 1 d . .
H63A H 0.4763(3) 0.4773(5) 0.1045(3) 0.065 Uiso 1 calc R .
C64 C 0.5649(3) 0.4789(5) 0.3455(3) 0.055(2) Uani 1 d . .
H64A H 0.5942(3) 0.4764(5) 0.3753(3) 0.066 Uiso 1 calc R .
P10 P 0.10309(11) 0.9216(2) 0.02514(9) 0.0744(8) Uani 1 d . .
F11 F 0.1435(4) 0.9779(11) 0.0730(4) 0.112(4) Uani 0.65 d P 1
F12 F 0.0848(6) 0.8737(10) 0.0723(4) 0.120(4) Uani 0.65 d P 1
F13 F 0.1342(9) 0.8308(10) 0.0314(8) 0.210(11) Uani 0.65 d P 1
F14 F 0.1234(6) 0.9631(10) -0.0213(4) 0.116(5) Uani 0.65 d P 1
F15 F 0.0657(7) 1.0016(16) 0.0187(11) 0.238(11) Uani 0.65 d P 1
F16 F 0.0606(5) 0.8812(12) -0.0257(4) 0.125(4) Uani 0.65 d P 1
F11' F 0.1206(11) 1.0058(22) 0.0606(13) 0.124(10) Uiso 0.35 d P 2
F12' F 0.0638(10) 0.9232(24) 0.0574(13) 0.135(10) Uiso 0.35 d P 2
F13' F 0.1431(19) 0.8576(40) 0.0615(22) 0.226(22) Uiso 0.35 d P 2
F14' F 0.1401(11) 0.9287(22) -0.0048(13) 0.123(11) Uiso 0.35 d P 2
F15' F 0.0861(14) 1.0284(29) -0.0018(17) 0.178(14) Uiso 0.35 d P 2
F16' F 0.0811(8) 0.8286(15) -0.0095(9) 0.090(6) Uiso 0.35 d P 2
P20 P 0.24593(9) 0.9591(2) 0.39202(9) 0.0684(7) Uani 1 d . .
F21 F 0.2585(2) 0.9794(5) 0.4560(3) 0.111(2) Uiso 1 d . .
F22 F 0.2993(4) 0.9303(14) 0.4017(5) 0.115(5) Uani 0.60 d P 1
F23 F 0.2621(7) 1.0716(9) 0.3826(7) 0.155(7) Uani 0.60 d P 1
F24 F 0.1938(4) 1.0057(12) 0.3827(4) 0.116(4) Uani 0.60 d P 1
F25 F 0.2308(7) 0.8556(9) 0.4038(6) 0.140(5) Uani 0.60 d P 1
F26 F 0.2326(2) 0.9379(5) 0.3266(3) 0.108(2) Uiso 1 d . .
F22' F 0.2969(8) 0.9866(16) 0.3897(9) 0.103(7) Uiso 0.40 d P 2
F23' F 0.2327(9) 1.0614(19) 0.3765(10) 0.118(7) Uiso 0.40 d P 2
F24' F 0.1923(7) 0.9284(17) 0.3885(8) 0.107(5) Uiso 0.40 d P 2
F25' F 0.2619(8) 0.8440(15) 0.3974(8) 0.107(6) Uiso 0.40 d P 2
C71 C 0.1769(6) 0.7921(13) 0.5005(7) 0.150(6) Uani 1 d D 2
H71A H 0.1597(6) 0.8436(13) 0.5129(7) 0.225 Uiso 1 d R 2
H71B H 0.1879(6) 0.7444(13) 0.5300(7) 0.225 Uiso 1 d R 2
H71C H 0.2042(6) 0.8197(13) 0.4913(7) 0.225 Uiso 1 d R 2
N72 N 0.1468(6) 0.7458(10) 0.4510(7) 0.140(5) Uani 1 d D 2
O73 O 0.1075(5) 0.7761(10) 0.4303(6) 0.178(5) Uani 1 d D 2
O74 O 0.1646(5) 0.6781(9) 0.4333(6) 0.198(6) Uani 1 d D 2
C75 C -0.0121(8) 0.6911(16) -0.0697(8) 0.083(5) Uiso 0.50 d PD 3
H75A H 0.0078(8) 0.6350(16) -0.0709(8) 0.125 Uiso 0.50 d PR 3
H75B H -0.0444(8) 0.6793(16) -0.0933(8) 0.125 Uiso 0.50 d PR 3
H75C H 0.0008(8) 0.7481(16) -0.0830(8) 0.125 Uiso 0.50 d PR 3
N76 N -0.0078(45) 0.7002(65) -0.0124(14) 0.545(80) Uiso 0.50 d PD 3
C77 O 0.0143(10) 0.6468(18) 0.0201(10) 0.190(10) Uiso 0.50 d PD 3
C78 O -0.0291(8) 0.7720(14) 0.0011(9) 0.129(7) Uiso 0.50 d PD 3
C79 C -0.0123(14) 0.7441(26) 0.0214(10) 0.149(14) Uiso 0.50 d PD 4
H79A H 0.0057(14) 0.7062(26) 0.0533(10) 0.224 Uiso 0.50 d PR 4
H79B H 0.0021(14) 0.8081(26) 0.0227(10) 0.224 Uiso 0.50 d PR 4
H79C H -0.0451(14) 0.7510(26) 0.0223(10) 0.224 Uiso 0.50 d PR 4
N80 N -0.0098(6) 0.7067(12) -0.0286(7) 0.075(4) Uiso 0.50 d PD 4
O81 O 0.0120(8) 0.6503(15) -0.0400(9) 0.143(7) Uiso 0.50 d PD 4
O82 O -0.0324(8) 0.7624(16) -0.0710(9) 0.164(8) Uiso 0.50 d PD 4
C83 C 0.6312(31) 1.0844(37) 0.0167(23) 0.268(45) Uiso 0.40 d PD 5
H83A H 0.6380(31) 1.1207(37) 0.0513(23) 0.402 Uiso 0.40 d PR 5
H83B H 0.6608(31) 1.0582(37) 0.0125(23) 0.402 Uiso 0.40 d PR 5
H83C H 0.6166(31) 1.1273(37) -0.0143(23) 0.402 Uiso 0.40 d PR 5
N84 N 0.6069(5) 0.9954(12) 0.0207(6) 0.041(3) Uiso 0.40 d PD 5
O85 O 0.5943(5) 0.9759(10) 0.0583(5) 0.057(3) Uiso 0.40 d PD 5
O86 O 0.5986(7) 0.9440(12) -0.0204(7) 0.085(5) Uiso 0.40 d PD 5
C87 C 0.5922(14) 0.9451(20) 0.0034(15) 0.123(12) Uiso 0.40 d PD 6
H87A H 0.5735(14) 0.9032(20) 0.0201(15) 0.185 Uiso 0.40 d PR 6
H87B H 0.5754(14) 0.9543(20) -0.0357(15) 0.185 Uiso 0.40 d PR 6
H87C H 0.6230(14) 0.9151(20) 0.0071(15) 0.185 Uiso 0.40 d PR 6
N88 N 0.6032(8) 1.0359(16) 0.0294(9) 0.084(7) Uiso 0.40 d PD 6
O89 O 0.6012(9) 1.0454(19) 0.0743(9) 0.136(8) Uiso 0.40 d PD 6
O90 O 0.6288(6) 1.0919(11) 0.0101(6) 0.066(5) Uiso 0.40 d PD 6
C91 C 0.6760(9) 1.2353(26) 0.1606(16) 0.058(9) Uiso 0.20 d PD 7
H91A H 0.6822(9) 1.1766(26) 0.1424(16) 0.087 Uiso 0.20 d PR 7
H91B H 0.6844(9) 1.2919(26) 0.1424(16) 0.087 Uiso 0.20 d PR 7
H91C H 0.6950(9) 1.2345(26) 0.1994(16) 0.087 Uiso 0.20 d PR 7
N92 N 0.6263(9) 1.2336(19) 0.1563(13) 0.046(8) Uiso 0.20 d PD 7
O93 O 0.6019(11) 1.1724(23) 0.1357(16) 0.107(11) Uiso 0.20 d PD 7
O94 O 0.6128(11) 1.3059(21) 0.1773(14) 0.094(10) Uiso 0.20 d PD 7

loop_
_geom_bond_atom_site_label_1
_geom_bond_atom_site_label_2
_geom_bond_distance
_geom_bond_site_symmetry_2
_geom_bond_publ_flag
O1 C25 1.371(9) . ?
O1 C2 1.432(8) . ?
C2 C3 1.499(11) . ?
C3 O4 1.420(8) . ?
O4 C5 1.421(10) . ?
C5 C6 1.493(12) . ?
C6 O7 1.438(9) . ?
O7 C8 1.432(9) . ?
C8 C9 1.413(14) . ?
C9 O10 1.17(2) . ?
C9 O23 1.32(2) 2_655 ?
O10 C11 1.46(2) . ?
C11 C12 1.49(2) . ?
C12 O13 1.38(2) . ?
O13 C14 1.341(12) . ?
C14 C19 1.404(8) . ?
C14 C15 1.404(8) . ?
C15 C16 1.404(8) . ?
C16 C17 1.404(8) . ?
C17 O20 1.341(12) . ?
C17 C18 1.404(8) . ?
C18 C19 1.404(8) . ?
O20 C21 1.42(2) . ?
C21 C22 1.46(3) . ?
C22 O23 1.48(2) . ?
O23 C9 1.32(2) 2_655 ?
C24 C25 1.369(9) . ?
C24 C26 1.396(11) 2_655 ?
C25 C26 1.398(10) . ?
C26 C24 1.395(11) 2_655 ?
N41 C46 1.347(9) . ?
N41 C42 1.366(10) . ?
N41 C49 1.499(10) . ?
C42 C43 1.371(11) . ?
C43 C44 1.396(9) . ?
C43 C47 1.449(10) . ?
C44 C44 1.405(13) 2_655 ?
C44 C45 1.434(10) . ?
C45 C46 1.385(10) . ?
C45 C48 1.432(10) . ?
C47 C48 1.330(11) 2_655 ?
C48 C47 1.330(11) 2_655 ?
C49 C50 1.501(11) . ?
C50 C51 1.387(10) . ?
C50 C55 1.390(10) . ?
C51 C52 1.387(11) . ?
C52 C53 1.387(10) . ?
C53 C54 1.379(10) . ?
C53 C56 1.506(11) . ?
C54 C55 1.390(10) . ?
C56 N57 1.501(10) . ?
N57 C62 1.335(9) . ?
N57 C58 1.358(10) . ?
C58 C59 1.380(11) . ?
C59 C60 1.402(9) . ?
C59 C63 1.463(10) . ?
C60 C60 1.412(15) 2_655 ?
C60 C61 1.431(10) . ?
C61 C62 1.369(11) . ?
C61 C64 1.442(10) . ?
C63 C64 1.308(11) 2_655 ?
C64 C63 1.308(11) 2_655 ?
P10 F11' 1.44(3) . ?
P10 F14' 1.48(3) . ?
P10 F13' 1.52(5) . ?
P10 F15 1.508(13) . ?
P10 F13 1.509(12) . ?
P10 F14 1.548(11) . ?
P10 F16' 1.56(2) . ?
P10 F12 1.564(9) . ?
P10 F12' 1.57(3) . ?
P10 F16 1.579(10) . ?
P10 F11 1.597(9) . ?
P10 F15' 1.61(4) . ?
F11' F15' 1.61(4) . ?
P20 F23' 1.46(2) . ?
P20 F25 1.525(11) . ?
P20 F22' 1.54(2) . ?
P20 F22 1.541(10) . ?
P20 F21 1.548(7) . ?
P20 F26 1.584(7) . ?
P20 F24' 1.58(2) . ?
P20 F24 1.588(10) . ?
P20 F25' 1.62(2) . ?
P20 F23 1.634(11) . ?
C71 N72 1.43(2) . ?
N72 O73 1.177(13) . ?
N72 O74 1.199(12) . ?
C75 N76 1.40(3) . ?
N76 C77 1.13(2) . ?
N76 C78 1.25(2) . ?
C79 N80 1.37(2) . ?
N80 O81 1.08(2) . ?
N80 O82 1.31(2) . ?
C83 N84 1.42(2) . ?
N84 O85 1.130(14) . ?
N84 O86 1.20(2) . ?
C87 N88 1.39(2) . ?
N88 O89 1.14(2) . ?
N88 O90 1.25(2) . ?
C91 N92 1.41(2) . ?
N92 O93 1.11(2) . ?
N92 O94 1.23(2) . ?
